data_4309108
loop_
_publ_author_name
'Louise Natrajan'
'Jacques P\'ecaut'
'Marinella Mazzanti'
'Colette LeBrun'

_publ_section_title
;
Controlled Hydrolysis of Lanthanide Complexes of the N-Donor Tripod
Tris(2-pyridylmethyl)amine versus Bisligand Complex Formation
;
_journal_name_full 'Inorganic Chemistry'
_journal_page_first 4756
_journal_page_last 4765
_journal_paper_doi 10.1021/ic0502224
_journal_volume 44
_journal_year 2005
_chemical_formula_sum 'C40 H37.65 Eu F9 N8.5 O9.08 S3'
_chemical_formula_weight 1201.80
_chemical_name_systematic
; 
 ? 
;
_space_group_IT_number 14
_symmetry_cell_setting monoclinic
_symmetry_space_group_name_Hall '-P 2ybc'
_symmetry_space_group_name_H-M 'P 1 21/c 1'
_atom_sites_solution_hydrogens geom
_atom_sites_solution_primary direct
_atom_sites_solution_secondary difmap
_audit_creation_method SHELXL-97
_cell_angle_alpha 90.00
_cell_angle_beta 90.065(3)
_cell_angle_gamma 90.00
_cell_formula_units_Z 8
_cell_length_a 19.057(3)
_cell_length_b 21.469(4)
_cell_length_c 23.605(4)
_cell_measurement_temperature 193(2)
_cell_volume 9658(3)
_computing_cell_refinement 'Bruker SMART'
_computing_data_collection 'Bruker SMART'
_computing_data_reduction 'Bruker SAINT'
_computing_molecular_graphics 'Bruker SHELXTL'
_computing_publication_material 'Bruker SHELXTL'
_computing_structure_refinement 'SHELXL-97 (Sheldrick, 1997)'
_computing_structure_solution 'SHELXS-97 (Sheldrick, 1990)'
_diffrn_ambient_temperature 193(2)
_diffrn_measured_fraction_theta_full 0.995
_diffrn_measured_fraction_theta_max 0.995
_diffrn_measurement_device_type 'CCD area detector'
_diffrn_measurement_method 'phi and omega scans'
_diffrn_radiation_monochromator graphite
_diffrn_radiation_source 'fine-focus sealed tube'
_diffrn_radiation_type MoK\a
_diffrn_radiation_wavelength 0.71073
_diffrn_reflns_av_R_equivalents 0.0301
_diffrn_reflns_av_sigmaI/netI 0.0322
_diffrn_reflns_limit_h_max 21
_diffrn_reflns_limit_h_min -18
_diffrn_reflns_limit_k_max 23
_diffrn_reflns_limit_k_min -23
_diffrn_reflns_limit_l_max 26
_diffrn_reflns_limit_l_min -21
_diffrn_reflns_number 42972
_diffrn_reflns_theta_full 23.27
_diffrn_reflns_theta_max 23.27
_diffrn_reflns_theta_min 1.43
_exptl_absorpt_coefficient_mu 1.525
_exptl_absorpt_correction_type none
_exptl_crystal_density_diffrn 1.653
_exptl_crystal_density_meas 0
_exptl_crystal_density_method 'not measured'
_exptl_crystal_F_000 4814
_exptl_crystal_size_max 0.50
_exptl_crystal_size_mid 0.25
_exptl_crystal_size_min 0.10
_refine_diff_density_max 0.646
_refine_diff_density_min -0.496
_refine_diff_density_rms 0.064
_refine_ls_extinction_method none
_refine_ls_goodness_of_fit_ref 1.034
_refine_ls_hydrogen_treatment mixed
_refine_ls_matrix_type fullcycle
_refine_ls_number_parameters 1667
_refine_ls_number_reflns 13831
_refine_ls_number_restraints 0
_refine_ls_restrained_S_all 1.034
_refine_ls_R_factor_all 0.0358
_refine_ls_R_factor_gt 0.0283
_refine_ls_shift/su_max 0.076
_refine_ls_shift/su_mean 0.003
_refine_ls_structure_factor_coef Fsqd
_refine_ls_weighting_details 'calc w=1/[\s^2^(Fo^2^)+(0.0257P)^2^+13.9656P] where P=(Fo^2^+2Fc^2^)/3'
_refine_ls_weighting_scheme calc
_refine_ls_wR_factor_gt 0.0644
_refine_ls_wR_factor_ref 0.0676
_reflns_number_gt 11980
_reflns_number_total 13831
_reflns_threshold_expression >2sigma(I)
_cod_data_source_file ic0502224si20050211_013138_6.cif
_cod_data_source_block struc_Eu(tpa)2(Otf)3,6
_cod_depositor_comments
;
The following automatic conversions were performed:
'_symmetry_cell_setting' value 'Monoclinic' changed to 'monoclinic'
according to '/home/saulius/struct/CIF-dictionaries/cif_core.dic'
dictionary named 'cif_core.dic' version 2.4.1 from 2010-06-29.

Automatic conversion script
Id: cif_fix_enum 1527 2010-12-29 10:47:43Z saulius 
;
_cod_original_cell_volume 9657(3)
_cod_original_formula_sum 'C40 H37.65 Eu F9 N8.50 O9.08 S3'
_cod_database_code 4309108

loop_
_symmetry_equiv_pos_as_xyz
'x, y, z'
'-x, y+1/2, -z+1/2'
'-x, -y, -z'
'x, -y-1/2, z-1/2'

loop_
_atom_site_label
_atom_site_type_symbol
_atom_site_fract_x
_atom_site_fract_y
_atom_site_fract_z
_atom_site_U_iso_or_equiv
_atom_site_adp_type
_atom_site_occupancy
_atom_site_symmetry_multiplicity
_atom_site_calc_flag
_atom_site_refinement_flags
_atom_site_disorder_assembly
_atom_site_disorder_group
Eu1 Eu 0.081017(8) 0.220833(8) 0.161321(7) 0.02232(5) Uani 1 1 d . . .
N1 N -0.00654(15) 0.13975(13) 0.19812(12) 0.0296(7) Uani 1 1 d . . .
N2 N 0.00504(14) 0.30903(13) 0.12597(12) 0.0278(7) Uani 1 1 d . . .
N3 N 0.12208(15) 0.17299(13) 0.06958(13) 0.0314(7) Uani 1 1 d . . .
N4 N -0.01689(14) 0.18971(12) 0.09296(11) 0.0236(6) Uani 1 1 d . . .
N11 N 0.03508(15) 0.28107(13) 0.24657(12) 0.0293(7) Uani 1 1 d . . .
N12 N 0.15278(15) 0.13496(14) 0.20630(12) 0.0323(7) Uani 1 1 d . . .
N13 N 0.17538(14) 0.29137(13) 0.12118(12) 0.0278(7) Uani 1 1 d . . .
N14 N 0.17432(14) 0.25715(13) 0.23208(12) 0.0259(6) Uani 1 1 d . . .
C1 C -0.0352(2) 0.12301(17) 0.09942(15) 0.0287(8) Uani 1 1 d . . .
H1A H 0.0023(17) 0.0984(15) 0.0858(13) 0.019(9) Uiso 1 1 d . . .
H1 H -0.0744(19) 0.1145(16) 0.0804(15) 0.030(10) Uiso 1 1 d . . .
C2 C -0.04351(18) 0.10603(16) 0.16067(15) 0.0279(8) Uani 1 1 d . . .
C3 C -0.0871(2) 0.05788(19) 0.17744(18) 0.0385(10) Uani 1 1 d . . .
H3 H -0.108(2) 0.0392(18) 0.1522(17) 0.040(12) Uiso 1 1 d . . .
C4 C -0.0931(2) 0.0439(2) 0.23377(19) 0.0475(11) Uani 1 1 d . . .
H4 H -0.118(2) 0.012(2) 0.2467(18) 0.052(12) Uiso 1 1 d . . .
C5 C -0.0554(2) 0.0779(2) 0.27261(18) 0.0426(10) Uani 1 1 d . . .
H5 H -0.0594(19) 0.0707(17) 0.3118(17) 0.042(11) Uiso 1 1 d . . .
C6 C -0.0126(2) 0.12492(19) 0.25325(17) 0.0378(9) Uani 1 1 d . . .
H6 H 0.0132(19) 0.1482(18) 0.2784(16) 0.040(11) Uiso 1 1 d . . .
C7 C -0.07968(19) 0.22813(17) 0.10463(17) 0.0291(8) Uani 1 1 d . . .
H7A H -0.1031(17) 0.2119(15) 0.1381(15) 0.025(9) Uiso 1 1 d . . .
H7B H -0.1101(18) 0.2222(14) 0.0776(15) 0.020(9) Uiso 1 1 d . . .
C8 C -0.06241(18) 0.29562(16) 0.11364(14) 0.0277(8) Uani 1 1 d . . .
C9 C -0.1132(2) 0.34138(19) 0.11196(17) 0.0355(9) Uani 1 1 d . . .
H9 H -0.1537(18) 0.3315(15) 0.1067(14) 0.018(9) Uiso 1 1 d . . .
C10 C -0.0952(2) 0.40200(19) 0.12212(19) 0.0446(11) Uani 1 1 d . . .
H10 H -0.1267(19) 0.4322(18) 0.1199(15) 0.035(10) Uiso 1 1 d . . .
C11 C -0.0261(2) 0.4161(2) 0.1345(2) 0.0468(11) Uani 1 1 d . . .
H11 H -0.011(2) 0.455(2) 0.1399(17) 0.052(13) Uiso 1 1 d . . .
C12 C 0.0213(2) 0.36892(17) 0.13602(17) 0.0358(9) Uani 1 1 d . . .
H12 H 0.067(2) 0.3766(16) 0.1458(15) 0.032(10) Uiso 1 1 d . . .
C13 C 0.0068(2) 0.20136(19) 0.03440(15) 0.0306(9) Uani 1 1 d . . .
H13A H 0.0063(17) 0.2463(18) 0.0279(14) 0.028(9) Uiso 1 1 d . . .
H13B H -0.0226(19) 0.1859(16) 0.0086(16) 0.031(10) Uiso 1 1 d . . .
C14 C 0.07988(19) 0.17797(16) 0.02421(15) 0.0313(8) Uani 1 1 d . . .
C15 C 0.1030(3) 0.1660(2) -0.03038(19) 0.0461(11) Uani 1 1 d . . .
H15 H 0.073(2) 0.1706(18) -0.0583(17) 0.041(12) Uiso 1 1 d . . .
C16 C 0.1713(3) 0.1494(2) -0.0387(2) 0.0545(13) Uani 1 1 d . . .
H16 H 0.187(2) 0.142(2) -0.070(2) 0.067(16) Uiso 1 1 d . . .
C17 C 0.2155(2) 0.14337(19) 0.0071(2) 0.0474(12) Uani 1 1 d . . .
H17 H 0.262(2) 0.132(2) 0.0049(18) 0.059(13) Uiso 1 1 d . . .
C18 C 0.1893(2) 0.15597(18) 0.0603(2) 0.0405(10) Uani 1 1 d . . .
H18 H 0.2156(18) 0.1530(15) 0.0917(15) 0.024(10) Uiso 1 1 d . . .
C21 C 0.1542(2) 0.31890(18) 0.25506(17) 0.0312(9) Uani 1 1 d . . .
H21A H 0.1618(17) 0.3479(17) 0.2262(16) 0.028(10) Uiso 1 1 d . . .
H21B H 0.1836(18) 0.3300(16) 0.2843(16) 0.031(10) Uiso 1 1 d . . .
C22 C 0.07898(19) 0.32140(16) 0.27160(14) 0.0301(8) Uani 1 1 d . . .
C23 C 0.0553(2) 0.3663(2) 0.30925(18) 0.0452(11) Uani 1 1 d . . .
H23 H 0.0853(19) 0.3930(18) 0.3229(16) 0.036(11) Uiso 1 1 d . . .
C24 C -0.0147(3) 0.3702(2) 0.3215(2) 0.0568(13) Uani 1 1 d . . .
H24 H -0.033(2) 0.401(2) 0.3463(19) 0.060(13) Uiso 1 1 d . . .
C25 C -0.0602(2) 0.3289(2) 0.29637(19) 0.0506(11) Uani 1 1 d . . .
H25 H -0.109(2) 0.3297(18) 0.3041(17) 0.051(12) Uiso 1 1 d . . .
C26 C -0.0335(2) 0.2855(2) 0.25986(17) 0.0382(10) Uani 1 1 d . . .
H26 H -0.0589(18) 0.2584(16) 0.2455(14) 0.018(9) Uiso 1 1 d . . .
C27 C 0.1789(2) 0.21166(18) 0.27939(16) 0.0317(9) Uani 1 1 d . . .
H27A H 0.2193(19) 0.2203(15) 0.3017(15) 0.027(9) Uiso 1 1 d . . .
H27B H 0.138(2) 0.2162(15) 0.3008(15) 0.030(10) Uiso 1 1 d . . .
C28 C 0.18039(17) 0.14583(17) 0.25806(15) 0.0302(8) Uani 1 1 d . . .
C29 C 0.2043(2) 0.0973(2) 0.2920(2) 0.0426(11) Uani 1 1 d . . .
H29 H 0.222(2) 0.1059(19) 0.3225(18) 0.042(13) Uiso 1 1 d . . .
C30 C 0.2004(2) 0.0371(2) 0.2723(2) 0.0500(12) Uani 1 1 d . . .
H30 H 0.214(2) 0.005(2) 0.2913(18) 0.050(13) Uiso 1 1 d . . .
C31 C 0.1732(2) 0.0260(2) 0.2191(2) 0.0449(11) Uani 1 1 d . . .
H31 H 0.1681(18) -0.0120(18) 0.2035(15) 0.032(10) Uiso 1 1 d . . .
C32 C 0.1506(2) 0.07564(19) 0.18798(19) 0.0386(10) Uani 1 1 d . . .
H32 H 0.1310(19) 0.0713(17) 0.1538(17) 0.037(11) Uiso 1 1 d . . .
C33 C 0.24333(19) 0.26248(19) 0.20360(16) 0.0312(8) Uani 1 1 d . . .
H33A H 0.2625(18) 0.2209(17) 0.1942(15) 0.030(9) Uiso 1 1 d . . .
H33B H 0.275(2) 0.2836(18) 0.2288(17) 0.046(12) Uiso 1 1 d . . .
C34 C 0.23691(17) 0.29678(16) 0.14843(15) 0.0277(8) Uani 1 1 d . . .
C35 C 0.2927(2) 0.33006(18) 0.12610(17) 0.0353(9) Uani 1 1 d . . .
H35 H 0.3358(19) 0.3299(16) 0.1465(15) 0.032(10) Uiso 1 1 d . . .
C36 C 0.2852(2) 0.35732(18) 0.07390(17) 0.0369(10) Uani 1 1 d . . .
H36 H 0.319(2) 0.3772(18) 0.0582(17) 0.045(12) Uiso 1 1 d . . .
C37 C 0.2226(2) 0.35241(17) 0.04505(17) 0.0338(9) Uani 1 1 d . . .
H37 H 0.2157(19) 0.3698(18) 0.0112(17) 0.039(11) Uiso 1 1 d . . .
C38 C 0.1691(2) 0.31915(17) 0.06991(16) 0.0326(9) Uani 1 1 d . . .
H38 H 0.1287(18) 0.3161(15) 0.0512(14) 0.019(9) Uiso 1 1 d . . .
Eu2 Eu -0.413120(9) 0.230159(8) 0.419384(7) 0.02425(5) Uani 1 1 d . . .
N21 N -0.39791(15) 0.12463(13) 0.37156(12) 0.0304(7) Uani 1 1 d . . .
N22 N -0.37937(15) 0.30673(14) 0.34365(12) 0.0323(7) Uani 1 1 d . . .
N23 N -0.54471(14) 0.23887(13) 0.42586(12) 0.0290(7) Uani 1 1 d . . .
N24 N -0.47909(14) 0.21675(13) 0.32498(12) 0.0261(6) Uani 1 1 d . . .
N31 N -0.42284(15) 0.33858(14) 0.46111(13) 0.0342(7) Uani 1 1 d . . .
N32 N -0.45281(15) 0.16176(15) 0.50106(13) 0.0342(7) Uani 1 1 d . . .
N33 N -0.28205(15) 0.20963(14) 0.41411(12) 0.0316(7) Uani 1 1 d . . .
N34 N -0.34754(14) 0.24695(14) 0.51266(12) 0.0298(7) Uani 1 1 d . . .
C41 C -0.4370(2) 0.17717(18) 0.28653(16) 0.0323(9) Uani 1 1 d . . .
H41A H -0.4614(16) 0.1663(14) 0.2559(14) 0.014(8) Uiso 1 1 d . . .
H41B H -0.398(2) 0.2003(17) 0.2745(15) 0.036(10) Uiso 1 1 d . . .
C42 C -0.41158(18) 0.11941(17) 0.31574(15) 0.0299(8) Uani 1 1 d . . .
C43 C -0.3996(2) 0.06449(18) 0.28677(19) 0.0402(10) Uani 1 1 d . . .
H43 H -0.4103(19) 0.0622(17) 0.2506(17) 0.037(11) Uiso 1 1 d . . .
C44 C -0.3708(2) 0.0145(2) 0.3144(2) 0.0487(12) Uani 1 1 d . . .
H44 H -0.365(2) -0.021(2) 0.2942(17) 0.048(12) Uiso 1 1 d . . .
C45 C -0.3559(2) 0.01995(19) 0.3710(2) 0.0441(10) Uani 1 1 d . . .
H45 H -0.335(2) -0.0114(19) 0.3922(17) 0.044(12) Uiso 1 1 d . . .
C46 C -0.3702(2) 0.07500(19) 0.39832(19) 0.0377(9) Uani 1 1 d . . .
H46 H -0.3607(16) 0.0793(14) 0.4344(15) 0.017(9) Uiso 1 1 d . . .
C47 C -0.4905(2) 0.27884(18) 0.29919(17) 0.0328(9) Uani 1 1 d . . .
H47A H -0.5050(18) 0.2747(15) 0.2602(16) 0.029(9) Uiso 1 1 d . . .
H47B H -0.5287(19) 0.2963(16) 0.3176(15) 0.030(10) Uiso 1 1 d . . .
C48 C -0.42865(19) 0.32098(17) 0.30430(15) 0.0339(9) Uani 1 1 d . . .
C49 C -0.4239(3) 0.3751(2) 0.2731(2) 0.0564(13) Uani 1 1 d . . .
H49 H -0.456(2) 0.3839(19) 0.2476(18) 0.050(13) Uiso 1 1 d . . .
C50 C -0.3694(3) 0.4158(2) 0.2821(2) 0.0699(16) Uani 1 1 d . . .
H50 H -0.367(3) 0.451(2) 0.262(2) 0.078(16) Uiso 1 1 d . . .
C51 C -0.3187(3) 0.4008(2) 0.3210(2) 0.0579(13) Uani 1 1 d . . .
H51 H -0.281(2) 0.428(2) 0.3305(18) 0.062(14) Uiso 1 1 d . . .
C52 C -0.3255(2) 0.3467(2) 0.35015(18) 0.0407(10) Uani 1 1 d . . .
H52 H -0.295(2) 0.3370(17) 0.3769(17) 0.037(11) Uiso 1 1 d . . .
C53 C -0.54780(19) 0.18631(19) 0.33490(16) 0.0314(9) Uani 1 1 d . . .
H53A H -0.5399(15) 0.1413(16) 0.3426(13) 0.017(8) Uiso 1 1 d . . .
H53B H -0.5748(19) 0.1906(16) 0.3034(16) 0.031(10) Uiso 1 1 d . . .
C54 C -0.58462(18) 0.21216(16) 0.38595(15) 0.0273(8) Uani 1 1 d . . .
C55 C -0.65621(19) 0.20604(18) 0.39230(17) 0.0333(9) Uani 1 1 d . . .
H55 H -0.6802(17) 0.1880(15) 0.3647(14) 0.019(9) Uiso 1 1 d . . .
C56 C -0.6882(2) 0.22699(19) 0.44073(18) 0.0402(10) Uani 1 1 d . . .
H57 H -0.735(2) 0.2252(16) 0.4454(16) 0.040(11) Uiso 1 1 d . . .
C57 C -0.6474(2) 0.25419(18) 0.48213(17) 0.0352(9) Uani 1 1 d . . .
H57 H -0.666(2) 0.2696(19) 0.5158(19) 0.055(13) Uiso 1 1 d . . .
C58 C -0.5769(2) 0.25958(18) 0.47314(16) 0.0329(9) Uani 1 1 d . . .
H58 H -0.5495(19) 0.2787(16) 0.4994(16) 0.029(10) Uiso 1 1 d . . .
C61 C -0.3189(2) 0.3108(2) 0.51519(18) 0.0372(9) Uani 1 1 d . . .
H61A H -0.3049(17) 0.3183(16) 0.5511(16) 0.028(10) Uiso 1 1 d . . .
H61B H -0.2779(19) 0.3117(16) 0.4897(15) 0.034(10) Uiso 1 1 d . . .
C62 C -0.37059(19) 0.35860(18) 0.49551(16) 0.0359(9) Uani 1 1 d . . .
C63 C -0.3620(2) 0.4202(2) 0.5085(2) 0.0517(12) Uani 1 1 d . . .
H63 H -0.329(2) 0.433(2) 0.5348(18) 0.053(13) Uiso 1 1 d . . .
C64 C -0.4058(3) 0.4635(2) 0.4851(2) 0.0677(15) Uani 1 1 d . . .
H64 H -0.398(2) 0.505(2) 0.4959(18) 0.056(13) Uiso 1 1 d . . .
C65 C -0.4600(3) 0.4442(2) 0.4503(2) 0.0564(13) Uani 1 1 d . . .
H65 H -0.488(2) 0.470(2) 0.4311(18) 0.051(13) Uiso 1 1 d . . .
C66 C -0.4669(2) 0.3816(2) 0.44018(18) 0.0422(10) Uani 1 1 d . . .
H66 H -0.5014(19) 0.3667(16) 0.4167(15) 0.029(10) Uiso 1 1 d . . .
C67 C -0.3959(2) 0.2378(2) 0.56141(16) 0.0361(9) Uani 1 1 d . . .
H67A H -0.3703(16) 0.2333(13) 0.5945(14) 0.013(8) Uiso 1 1 d . . .
H67B H -0.4250(18) 0.2755(16) 0.5642(14) 0.027(9) Uiso 1 1 d . . .
C68 C -0.44224(18) 0.18251(18) 0.55397(15) 0.0332(9) Uani 1 1 d . . .
C69 C -0.4765(2) 0.1556(2) 0.59983(19) 0.0474(11) Uani 1 1 d . . .
H69 H -0.468(2) 0.173(2) 0.6340(19) 0.053(13) Uiso 1 1 d . . .
C70 C -0.5212(2) 0.1069(2) 0.5912(2) 0.0557(13) Uani 1 1 d . . .
H70 H -0.543(2) 0.086(2) 0.625(2) 0.065(13) Uiso 1 1 d . . .
C71 C -0.5316(2) 0.0847(2) 0.5375(2) 0.0452(11) Uani 1 1 d . . .
H71 H -0.559(2) 0.0528(19) 0.5311(16) 0.041(12) Uiso 1 1 d . . .
C72 C -0.4970(2) 0.11311(19) 0.49389(19) 0.0393(10) Uani 1 1 d . . .
H72 H -0.5029(18) 0.1004(16) 0.4577(16) 0.032(11) Uiso 1 1 d . . .
C73 C -0.2887(2) 0.2015(2) 0.51604(16) 0.0359(9) Uani 1 1 d . . .
H73A H -0.2603(19) 0.2131(16) 0.5476(17) 0.034(10) Uiso 1 1 d . . .
H73B H -0.308(2) 0.1613(19) 0.5238(16) 0.040(11) Uiso 1 1 d . . .
C74 C -0.24585(18) 0.20255(17) 0.46247(15) 0.0306(8) Uani 1 1 d . . .
C75 C -0.1736(2) 0.1953(2) 0.46234(18) 0.0404(10) Uani 1 1 d . . .
H75 H -0.154(2) 0.1906(18) 0.4973(18) 0.046(12) Uiso 1 1 d . . .
C76 C -0.1380(2) 0.1943(2) 0.41188(18) 0.0448(11) Uani 1 1 d . . .
H76 H -0.092(2) 0.1906(17) 0.4109(16) 0.041(11) Uiso 1 1 d . . .
C77 C -0.1751(2) 0.1996(2) 0.36229(18) 0.0421(10) Uani 1 1 d . . .
H77 H -0.153(2) 0.2000(17) 0.3274(17) 0.040(11) Uiso 1 1 d . . .
C78 C -0.2462(2) 0.2076(2) 0.36487(17) 0.0392(10) Uani 1 1 d . . .
H78 H -0.2716(18) 0.2152(16) 0.3332(16) 0.029(10) Uiso 1 1 d . . .
N101 N 0.1597(2) 0.4648(2) 0.1541(2) 0.0762(14) Uani 1 1 d . . .
C101 C 0.1684(2) 0.4901(2) 0.1129(3) 0.0577(14) Uani 1 1 d . . .
C102 C 0.1794(4) 0.5220(4) 0.0598(3) 0.0808(18) Uani 1 1 d . . .
H103 H 0.204(4) 0.559(4) 0.062(3) 0.13(3) Uiso 1 1 d . . .
H102 H 0.142(3) 0.536(3) 0.047(3) 0.09(2) Uiso 1 1 d . . .
H101 H 0.205(4) 0.497(3) 0.038(3) 0.13(3) Uiso 1 1 d . . .
S1 S -0.24557(5) 0.22626(5) 0.19727(4) 0.0384(2) Uani 1 1 d . . .
F1S1 F -0.33681(12) 0.14194(12) 0.16678(11) 0.0599(7) Uani 1 1 d . . .
F2S1 F -0.26357(14) 0.11127(13) 0.23023(11) 0.0703(8) Uani 1 1 d . . .
F3S1 F -0.23106(14) 0.12075(13) 0.14329(12) 0.0683(7) Uani 1 1 d . . .
O1S1 O -0.17612(14) 0.22025(15) 0.22050(12) 0.0569(8) Uani 1 1 d . . .
O2S1 O -0.29792(15) 0.24743(14) 0.23637(12) 0.0530(8) Uani 1 1 d . . .
O3S1 O -0.24867(14) 0.25351(14) 0.14178(11) 0.0469(7) Uani 1 1 d . . .
C1S C -0.2704(2) 0.1463(2) 0.18387(18) 0.0489(11) Uani 1 1 d . . .
S2 S 0.33579(15) 0.38067(13) 0.32889(11) 0.0424(6) Uani 0.870(8) 1 d P A -1
F2S2 F 0.2422(4) 0.4671(3) 0.3209(4) 0.173(4) Uani 0.870(8) 1 d P A -1
F3S2 F 0.2903(3) 0.45983(19) 0.4040(2) 0.124(3) Uani 0.870(8) 1 d P A -1
O2S2 O 0.3964(3) 0.3747(2) 0.3621(3) 0.091(2) Uani 0.870(8) 1 d P A -1
O3S2 O 0.3454(3) 0.3859(2) 0.27029(19) 0.090(2) Uani 0.870(8) 1 d P A -1
S2B S 0.3335(12) 0.3919(9) 0.3502(15) 0.090(9) Uani 0.130(8) 1 d P A -2
O4S2 O 0.3997(18) 0.3944(12) 0.3139(17) 0.075(12) Uani 0.130(8) 1 d P A -2
O5S2 O 0.3554(17) 0.3995(16) 0.4144(14) 0.092(14) Uani 0.130(8) 1 d P A -2
F4S2 F 0.2442(17) 0.4561(13) 0.3669(14) 0.074(9) Uiso 0.130(8) 1 d P A -2
F5S2 F 0.285(2) 0.450(4) 0.283(3) 0.32(5) Uani 0.130(8) 1 d P A -2
F1S2 F 0.3441(2) 0.50199(14) 0.33843(17) 0.1179(14) Uani 1 1 d . A .
O1S2 O 0.28064(18) 0.34005(15) 0.34517(14) 0.0712(10) Uani 1 1 d . . .
C2S C 0.3016(3) 0.4563(2) 0.3486(3) 0.0750(16) Uani 1 1 d . . .
S3 S 0.07288(5) 0.16359(5) 0.41972(4) 0.0386(2) Uani 1 1 d . . .
F1S3 F 0.08563(16) 0.05603(13) 0.36921(15) 0.0887(10) Uani 1 1 d . . .
F2S3 F -0.00755(13) 0.06534(12) 0.41952(12) 0.0702(8) Uani 1 1 d . . .
F3S3 F 0.09163(18) 0.05221(14) 0.45986(17) 0.1038(12) Uani 1 1 d . . .
O1S3 O 0.14710(14) 0.17152(14) 0.41806(14) 0.0576(8) Uani 1 1 d . . .
O2S3 O 0.03657(15) 0.18516(14) 0.37039(12) 0.0530(7) Uani 1 1 d . . .
O3S3 O 0.03946(17) 0.17906(15) 0.47219(12) 0.0637(9) Uani 1 1 d . . .
C3S C 0.0610(2) 0.0805(2) 0.4179(2) 0.0574(12) Uani 1 1 d . . .
S4 S 0.30888(6) -0.00417(5) 0.43466(5) 0.0484(3) Uani 1 1 d . . .
F1S4 F 0.35130(16) 0.04998(17) 0.34136(14) 0.0984(11) Uani 1 1 d . . .
F2S4 F 0.43456(13) 0.02304(14) 0.39639(12) 0.0709(8) Uani 1 1 d . . .
F3S4 F 0.38083(17) -0.04442(15) 0.34822(12) 0.0861(9) Uani 1 1 d . . .
O1S4 O 0.24694(17) -0.0200(2) 0.40641(16) 0.0914(13) Uani 1 1 d . . .
O2S4 O 0.3092(2) 0.0548(2) 0.4615(2) 0.1252(19) Uani 1 1 d . . .
O3S4 O 0.3405(2) -0.0510(2) 0.46715(15) 0.0934(13) Uani 1 1 d . . .
C4S C 0.3715(2) 0.0071(2) 0.37799(18) 0.0482(11) Uani 1 1 d . . .
S5 S 0.13791(6) -0.09546(5) 0.05499(5) 0.0540(3) Uani 1 1 d . . .
F1S5 F 0.11872(17) 0.02400(13) 0.05139(15) 0.0919(10) Uani 1 1 d . . .
F2S5 F 0.22284(18) -0.00383(15) 0.03094(18) 0.1080(12) Uani 1 1 d . . .
F3S5 F 0.1382(3) -0.01568(17) -0.02802(15) 0.1384(18) Uani 1 1 d . . .
O1S5 O 0.06334(16) -0.10027(15) 0.05118(14) 0.0646(9) Uani 1 1 d . . .
O2S5 O 0.1641(2) -0.0914(2) 0.11030(18) 0.1110(17) Uani 1 1 d . . .
O3S5 O 0.1711(2) -0.13598(17) 0.0155(2) 0.1178(18) Uani 1 1 d . . .
C5S C 0.1560(3) -0.0198(2) 0.0251(2) 0.0684(14) Uani 1 1 d . . .
S6 S 0.41153(5) 0.17528(5) 0.13970(5) 0.0457(3) Uani 1 1 d . . .
F1S6 F 0.3900(3) 0.05631(18) 0.1312(2) 0.1479(18) Uani 1 1 d . . .
O1S6 O 0.34412(16) 0.18328(16) 0.11536(14) 0.0667(9) Uani 1 1 d . B .
C6S C 0.4054(4) 0.0963(3) 0.1679(4) 0.066(2) Uani 0.779(8) 1 d P B -1
F2S6 F 0.4601(5) 0.0769(3) 0.1910(4) 0.142(3) Uani 0.779(8) 1 d P B -1
F3S6 F 0.3573(3) 0.0949(3) 0.2068(3) 0.144(3) Uani 0.779(8) 1 d P B -1
O2S6 O 0.4278(6) 0.2106(4) 0.1864(4) 0.100(4) Uani 0.779(8) 1 d P B -1
O3S6 O 0.4662(3) 0.1700(4) 0.0973(3) 0.104(3) Uani 0.779(8) 1 d P B -1
F4S6 F 0.5026(12) 0.0938(12) 0.1635(14) 0.133(12) Uani 0.221(8) 1 d P B -2
F5S6 F 0.4494(14) 0.0923(10) 0.0795(10) 0.157(11) Uani 0.221(8) 1 d P B -2
O4S6 O 0.4063(17) 0.1898(18) 0.2014(13) 0.114(16) Uani 0.221(8) 1 d P B -2
O5S6 O 0.4627(15) 0.2119(15) 0.1220(17) 0.185(18) Uani 0.221(8) 1 d P B -2
C6SB C 0.447(2) 0.1010(16) 0.1341(17) 0.107(12) Uani 0.221(8) 1 d P B -2
O1 O 0.4184(12) 0.3515(11) 0.2063(10) 0.079(11) Uani 0.153(10) 1 d P . .

loop_
_atom_site_aniso_label
_atom_site_aniso_U_11
_atom_site_aniso_U_22
_atom_site_aniso_U_33
_atom_site_aniso_U_23
_atom_site_aniso_U_13
_atom_site_aniso_U_12
Eu1 0.02061(9) 0.02509(10) 0.02125(10) -0.00101(7) -0.00262(7) -0.00289(7)
N1 0.0294(17) 0.0366(17) 0.0226(17) 0.0011(13) -0.0027(13) -0.0046(13)
N2 0.0250(16) 0.0287(17) 0.0295(17) 0.0036(13) -0.0026(13) -0.0042(13)
N3 0.0270(17) 0.0299(16) 0.0374(19) -0.0062(14) 0.0058(14) -0.0072(13)
N4 0.0232(15) 0.0288(16) 0.0188(15) 0.0028(12) 0.0017(12) -0.0046(12)
N11 0.0242(17) 0.0350(17) 0.0288(17) -0.0016(14) 0.0001(13) -0.0020(13)
N12 0.0335(18) 0.0305(18) 0.0328(18) -0.0020(14) -0.0050(14) 0.0039(13)
N13 0.0255(16) 0.0285(16) 0.0294(17) -0.0011(13) -0.0018(13) -0.0026(13)
N14 0.0226(15) 0.0309(16) 0.0241(15) -0.0015(13) -0.0003(12) -0.0028(12)
C1 0.029(2) 0.031(2) 0.027(2) -0.0024(16) -0.0036(18) -0.0078(17)
C2 0.028(2) 0.0277(19) 0.028(2) 0.0017(16) -0.0035(16) 0.0005(15)
C3 0.043(2) 0.035(2) 0.037(3) 0.0034(19) -0.003(2) -0.0142(19)
C4 0.055(3) 0.042(3) 0.046(3) 0.016(2) 0.004(2) -0.016(2)
C5 0.050(3) 0.049(3) 0.028(2) 0.013(2) 0.002(2) -0.008(2)
C6 0.043(2) 0.044(2) 0.027(2) 0.0035(19) -0.0077(18) -0.0083(19)
C7 0.026(2) 0.036(2) 0.025(2) 0.0018(17) -0.0036(18) -0.0077(16)
C8 0.030(2) 0.033(2) 0.0199(18) 0.0057(15) 0.0001(15) -0.0039(16)
C9 0.021(2) 0.046(3) 0.040(2) 0.0013(18) -0.0054(17) -0.0012(19)
C10 0.039(3) 0.034(2) 0.061(3) 0.002(2) -0.004(2) 0.010(2)
C11 0.043(3) 0.026(2) 0.071(3) 0.002(2) -0.009(2) -0.001(2)
C12 0.025(2) 0.031(2) 0.051(3) 0.0032(18) -0.0093(18) -0.0057(17)
C13 0.037(2) 0.038(2) 0.018(2) 0.0017(17) -0.0021(17) -0.0092(18)
C14 0.038(2) 0.029(2) 0.027(2) -0.0032(16) 0.0071(17) -0.0089(16)
C15 0.057(3) 0.048(3) 0.033(3) -0.001(2) 0.011(2) -0.002(2)
C16 0.068(4) 0.052(3) 0.043(3) -0.007(2) 0.028(3) -0.002(2)
C17 0.040(3) 0.038(2) 0.064(3) -0.011(2) 0.026(2) -0.003(2)
C18 0.033(2) 0.037(2) 0.051(3) -0.007(2) 0.003(2) -0.0075(18)
C21 0.034(2) 0.033(2) 0.027(2) -0.0063(18) -0.0048(18) -0.0057(17)
C22 0.038(2) 0.032(2) 0.0208(19) 0.0028(16) -0.0023(16) -0.0019(17)
C23 0.056(3) 0.041(3) 0.038(2) -0.014(2) 0.008(2) -0.007(2)
C24 0.060(3) 0.056(3) 0.053(3) -0.019(2) 0.021(2) 0.006(2)
C25 0.041(3) 0.060(3) 0.051(3) -0.006(2) 0.017(2) 0.006(2)
C26 0.034(2) 0.043(2) 0.038(2) -0.003(2) -0.0017(19) -0.005(2)
C27 0.026(2) 0.043(2) 0.026(2) 0.0030(17) -0.0096(18) -0.0047(17)
C28 0.0199(18) 0.041(2) 0.030(2) 0.0021(17) -0.0006(16) 0.0001(16)
C29 0.038(2) 0.052(3) 0.038(3) 0.009(2) -0.009(2) 0.004(2)
C30 0.044(3) 0.041(3) 0.065(3) 0.015(2) -0.004(2) 0.012(2)
C31 0.045(3) 0.032(3) 0.057(3) -0.001(2) -0.001(2) 0.0071(19)
C32 0.038(2) 0.039(3) 0.039(3) -0.005(2) -0.0059(19) 0.0057(18)
C33 0.023(2) 0.036(2) 0.034(2) -0.0052(18) -0.0045(17) -0.0033(17)
C34 0.025(2) 0.0264(19) 0.032(2) -0.0080(16) 0.0028(16) -0.0013(15)
C35 0.024(2) 0.039(2) 0.043(2) -0.0057(19) 0.0025(18) -0.0062(17)
C36 0.035(2) 0.033(2) 0.042(3) -0.0053(19) 0.015(2) -0.0077(18)
C37 0.041(2) 0.034(2) 0.026(2) 0.0007(18) 0.0068(18) -0.0040(18)
C38 0.035(2) 0.033(2) 0.030(2) -0.0003(17) -0.0035(18) -0.0032(17)
Eu2 0.02045(10) 0.03276(11) 0.01952(10) -0.00025(7) -0.00162(7) -0.00121(7)
N21 0.0282(17) 0.0341(17) 0.0289(18) 0.0040(14) 0.0010(13) 0.0001(13)
N22 0.0300(17) 0.0400(18) 0.0267(17) 0.0025(14) 0.0014(14) -0.0046(14)
N23 0.0246(16) 0.0358(17) 0.0268(17) -0.0017(14) -0.0019(13) 0.0003(13)
N24 0.0247(16) 0.0315(16) 0.0221(15) 0.0007(13) -0.0010(12) -0.0005(12)
N31 0.0271(17) 0.0399(18) 0.0356(18) -0.0023(15) 0.0006(14) 0.0030(14)
N32 0.0235(16) 0.050(2) 0.0294(18) 0.0077(15) -0.0022(13) -0.0013(14)
N33 0.0250(16) 0.0473(19) 0.0225(17) -0.0009(14) -0.0010(13) -0.0001(14)
N34 0.0225(16) 0.0443(19) 0.0226(16) -0.0017(14) -0.0036(12) -0.0016(13)
C41 0.034(2) 0.040(2) 0.023(2) -0.0048(18) 0.0020(18) -0.0056(18)
C42 0.0244(19) 0.036(2) 0.030(2) 0.0003(17) 0.0054(16) -0.0039(15)
C43 0.050(3) 0.037(2) 0.034(3) -0.009(2) 0.008(2) -0.0034(19)
C44 0.051(3) 0.033(3) 0.061(3) -0.010(2) 0.014(2) 0.000(2)
C45 0.045(3) 0.033(2) 0.054(3) 0.006(2) 0.004(2) 0.0037(19)
C46 0.036(2) 0.042(3) 0.035(3) 0.006(2) -0.0005(19) 0.0002(18)
C47 0.036(2) 0.038(2) 0.025(2) 0.0028(17) -0.0040(18) 0.0061(18)
C48 0.042(2) 0.034(2) 0.026(2) -0.0018(17) 0.0032(17) -0.0010(17)
C49 0.077(4) 0.049(3) 0.043(3) 0.014(2) -0.020(3) -0.009(3)
C50 0.106(5) 0.047(3) 0.057(3) 0.019(3) -0.011(3) -0.028(3)
C51 0.068(3) 0.058(3) 0.047(3) 0.008(2) -0.006(2) -0.030(3)
C52 0.039(2) 0.051(3) 0.032(2) 0.005(2) -0.002(2) -0.012(2)
C53 0.027(2) 0.041(3) 0.026(2) -0.0019(18) -0.0051(17) -0.0039(17)
C54 0.027(2) 0.0279(19) 0.027(2) 0.0048(16) -0.0035(16) -0.0003(15)
C55 0.024(2) 0.042(2) 0.034(2) 0.0070(19) -0.0076(18) -0.0054(17)
C56 0.021(2) 0.051(3) 0.048(3) 0.010(2) 0.0017(19) -0.0012(18)
C57 0.030(2) 0.042(2) 0.033(2) 0.0086(19) 0.0084(18) 0.0047(17)
C58 0.030(2) 0.042(2) 0.026(2) -0.0006(18) -0.0021(17) 0.0018(17)
C61 0.030(2) 0.055(3) 0.026(2) -0.0106(19) -0.0033(18) -0.0040(19)
C62 0.031(2) 0.047(2) 0.029(2) -0.0072(18) 0.0058(17) -0.0078(18)
C63 0.048(3) 0.045(3) 0.062(3) -0.016(2) -0.001(2) -0.007(2)
C64 0.072(4) 0.042(3) 0.089(4) -0.020(3) 0.009(3) -0.014(3)
C65 0.056(3) 0.043(3) 0.070(3) -0.002(3) 0.009(3) 0.010(2)
C66 0.036(2) 0.049(3) 0.042(3) -0.007(2) 0.004(2) -0.002(2)
C67 0.030(2) 0.057(3) 0.022(2) -0.0012(19) 0.0012(17) 0.005(2)
C68 0.0202(19) 0.049(2) 0.030(2) 0.0048(18) -0.0004(16) 0.0087(17)
C69 0.047(3) 0.067(3) 0.028(2) 0.007(2) 0.010(2) 0.006(2)
C70 0.046(3) 0.064(3) 0.057(3) 0.022(3) 0.021(2) 0.003(2)
C71 0.029(2) 0.045(3) 0.061(3) 0.016(2) 0.009(2) -0.001(2)
C72 0.032(2) 0.045(2) 0.040(3) 0.006(2) -0.0027(19) 0.0005(19)
C73 0.026(2) 0.056(3) 0.025(2) -0.0022(19) -0.0047(17) 0.0066(19)
C74 0.029(2) 0.038(2) 0.025(2) -0.0034(16) -0.0021(16) 0.0010(16)
C75 0.030(2) 0.062(3) 0.030(2) -0.005(2) -0.0032(18) 0.0061(19)
C76 0.021(2) 0.062(3) 0.051(3) -0.003(2) 0.003(2) 0.0043(19)
C77 0.035(2) 0.061(3) 0.030(2) 0.002(2) 0.0110(19) 0.0038(19)
C78 0.036(2) 0.058(3) 0.023(2) 0.0034(19) 0.0009(18) 0.0050(19)
N101 0.073(3) 0.076(3) 0.080(3) -0.035(3) 0.030(3) -0.023(2)
C101 0.042(3) 0.054(3) 0.078(4) -0.032(3) 0.019(3) -0.009(2)
C102 0.069(5) 0.073(5) 0.100(5) -0.003(4) 0.009(4) 0.005(4)
S1 0.0294(5) 0.0625(7) 0.0233(5) 0.0061(5) 0.0003(4) -0.0112(5)
F1S1 0.0442(15) 0.0684(17) 0.0671(17) -0.0014(14) -0.0081(13) -0.0166(12)
F2S1 0.0752(19) 0.0741(18) 0.0614(18) 0.0316(15) 0.0010(14) -0.0055(15)
F3S1 0.0674(18) 0.0707(18) 0.0668(18) -0.0084(15) 0.0120(15) 0.0095(14)
O1S1 0.0321(16) 0.104(3) 0.0342(16) 0.0093(16) -0.0083(12) -0.0162(15)
O2S1 0.0468(18) 0.072(2) 0.0405(17) -0.0047(15) 0.0144(14) -0.0096(15)
O3S1 0.0461(17) 0.0675(19) 0.0272(15) 0.0131(14) -0.0035(12) -0.0155(14)
C1S 0.041(3) 0.062(3) 0.044(3) 0.007(2) 0.002(2) 0.001(2)
S2 0.0400(12) 0.0345(12) 0.0528(13) -0.0060(9) -0.0088(10) 0.0052(8)
F2S2 0.120(5) 0.114(4) 0.286(11) 0.001(5) -0.078(6) 0.074(4)
F3S2 0.183(6) 0.090(3) 0.100(4) -0.046(3) 0.078(4) -0.036(3)
O2S2 0.047(3) 0.089(4) 0.136(6) -0.014(4) -0.038(3) 0.015(3)
O3S2 0.154(5) 0.063(3) 0.055(3) -0.007(2) 0.024(3) -0.019(3)
S2B 0.060(10) 0.027(6) 0.18(2) -0.034(10) 0.076(14) -0.014(6)
O4S2 0.08(2) 0.048(16) 0.10(3) -0.014(17) 0.05(2) 0.028(15)
O5S2 0.09(2) 0.11(3) 0.07(2) 0.03(2) -0.071(19) -0.02(2)
F5S2 0.08(3) 0.60(12) 0.28(6) 0.40(8) -0.03(3) -0.03(5)
F1S2 0.184(4) 0.0412(17) 0.128(3) 0.0004(19) 0.044(3) -0.025(2)
O1S2 0.081(2) 0.061(2) 0.072(2) 0.0103(18) -0.0219(19) -0.0325(18)
C2S 0.074(4) 0.057(3) 0.094(5) -0.004(3) 0.022(4) 0.003(3)
S3 0.0407(6) 0.0384(6) 0.0366(6) -0.0098(4) -0.0080(4) 0.0040(4)
F1S3 0.086(2) 0.0566(17) 0.124(3) -0.0407(18) 0.048(2) -0.0136(15)
F2S3 0.0551(17) 0.0670(18) 0.089(2) -0.0148(15) 0.0153(14) -0.0232(13)
F3S3 0.100(3) 0.0600(19) 0.151(3) 0.043(2) -0.035(2) 0.0013(17)
O1S3 0.0407(17) 0.0546(18) 0.078(2) -0.0036(16) -0.0207(15) -0.0105(14)
O2S3 0.0477(17) 0.070(2) 0.0416(17) 0.0025(15) -0.0111(13) 0.0046(15)
O3S3 0.084(2) 0.063(2) 0.0438(18) -0.0198(16) 0.0038(16) 0.0081(17)
C3S 0.047(3) 0.052(3) 0.074(4) -0.010(3) 0.007(2) -0.003(2)
S4 0.0475(7) 0.0561(7) 0.0415(6) -0.0029(5) 0.0020(5) 0.0048(5)
F1S4 0.075(2) 0.121(3) 0.100(3) 0.070(2) 0.0007(18) 0.0106(19)
F2S4 0.0460(16) 0.090(2) 0.0768(19) -0.0025(16) -0.0056(14) -0.0101(14)
F3S4 0.097(2) 0.103(2) 0.0584(18) -0.0347(18) 0.0097(16) 0.0060(19)
O1S4 0.044(2) 0.153(4) 0.078(3) 0.014(3) -0.0139(18) -0.025(2)
O2S4 0.118(4) 0.099(3) 0.159(5) -0.080(3) 0.054(3) -0.004(3)
O3S4 0.083(3) 0.129(3) 0.068(2) 0.058(2) 0.006(2) 0.016(2)
C4S 0.047(3) 0.052(3) 0.046(3) 0.005(2) -0.007(2) 0.004(2)
S5 0.0460(7) 0.0515(7) 0.0645(8) 0.0062(6) 0.0063(6) 0.0031(5)
F1S5 0.099(2) 0.0532(18) 0.123(3) -0.0266(18) 0.003(2) 0.0025(16)
F2S5 0.075(2) 0.082(2) 0.168(4) -0.001(2) 0.030(2) -0.0280(18)
F3S5 0.264(6) 0.093(3) 0.059(2) 0.0107(19) -0.011(3) -0.065(3)
O1S5 0.0504(19) 0.080(2) 0.063(2) -0.0137(18) -0.0023(16) -0.0212(16)
O2S5 0.092(3) 0.143(4) 0.098(3) 0.055(3) -0.051(2) -0.057(3)
O3S5 0.093(3) 0.057(2) 0.204(5) -0.015(3) 0.067(3) 0.012(2)
C5S 0.089(4) 0.061(3) 0.055(3) -0.020(3) 0.008(3) -0.018(3)
S6 0.0416(6) 0.0511(6) 0.0442(6) 0.0061(5) -0.0074(5) -0.0022(5)
F1S6 0.216(5) 0.063(2) 0.165(5) -0.023(3) -0.041(4) -0.004(3)
O1S6 0.054(2) 0.082(2) 0.064(2) -0.0066(18) -0.0176(16) 0.0177(17)
C6S 0.073(5) 0.062(5) 0.063(5) -0.004(4) -0.014(5) 0.000(4)
F2S6 0.133(6) 0.090(4) 0.204(8) 0.060(4) -0.082(6) 0.003(4)
F3S6 0.178(6) 0.124(5) 0.129(5) 0.057(4) 0.054(4) -0.026(4)
O2S6 0.150(9) 0.067(3) 0.083(8) -0.008(4) -0.063(6) -0.019(4)
O3S6 0.058(3) 0.162(7) 0.092(5) 0.043(5) 0.025(3) 0.008(4)
F4S6 0.088(16) 0.114(19) 0.20(3) -0.063(18) -0.109(18) 0.067(14)
F5S6 0.22(3) 0.120(18) 0.13(2) -0.069(15) -0.038(17) 0.074(17)
O4S6 0.084(19) 0.23(4) 0.030(13) -0.06(2) -0.026(12) 0.09(2)
O5S6 0.13(2) 0.16(3) 0.27(4) -0.06(3) 0.13(3) -0.09(2)
C6SB 0.15(4) 0.09(3) 0.08(2) -0.03(2) 0.00(3) -0.02(2)
O1 0.072(17) 0.079(18) 0.086(19) 0.016(13) -0.036(13) -0.004(13)

loop_
_atom_type_symbol
_atom_type_description
_atom_type_scat_dispersion_real
_atom_type_scat_dispersion_imag
_atom_type_scat_source
C C 0.0033 0.0016 'International Tables Vol C Tables 4.2.6.8 and 6.1.1.4'
H H 0.0000 0.0000 'International Tables Vol C Tables 4.2.6.8 and 6.1.1.4'
N N 0.0061 0.0033 'International Tables Vol C Tables 4.2.6.8 and 6.1.1.4'
O O 0.0106 0.0060 'International Tables Vol C Tables 4.2.6.8 and 6.1.1.4'
F F 0.0171 0.0103 'International Tables Vol C Tables 4.2.6.8 and 6.1.1.4'
S S 0.1246 0.1234 'International Tables Vol C Tables 4.2.6.8 and 6.1.1.4'
Eu Eu -0.1578 3.6682 'International Tables Vol C Tables 4.2.6.8 and 6.1.1.4'

loop_
_geom_angle_atom_site_label_1
_geom_angle_atom_site_label_2
_geom_angle_atom_site_label_3
_geom_angle
_geom_angle_site_symmetry_1
_geom_angle_site_symmetry_3
_geom_angle_publ_flag
N3 Eu1 N2 101.54(10) . . ?
N3 Eu1 N12 84.00(10) . . ?
N2 Eu1 N12 174.41(9) . . ?
N3 Eu1 N13 72.63(9) . . ?
N2 Eu1 N13 80.52(9) . . ?
N12 Eu1 N13 102.06(9) . . ?
N3 Eu1 N11 172.77(9) . . ?
N2 Eu1 N11 71.52(9) . . ?
N12 Eu1 N11 102.98(9) . . ?
N13 Eu1 N11 103.68(9) . . ?
N3 Eu1 N4 65.05(9) . . ?
N2 Eu1 N4 64.49(9) . . ?
N12 Eu1 N4 117.96(9) . . ?
N13 Eu1 N4 115.98(9) . . ?
N11 Eu1 N4 112.35(9) . . ?
N3 Eu1 N14 117.93(9) . . ?
N2 Eu1 N14 112.63(9) . . ?
N12 Eu1 N14 64.73(9) . . ?
N13 Eu1 N14 64.50(9) . . ?
N11 Eu1 N14 64.48(9) . . ?
N4 Eu1 N14 176.58(9) . . ?
N3 Eu1 N1 102.54(9) . . ?
N2 Eu1 N1 104.36(9) . . ?
N12 Eu1 N1 73.41(9) . . ?
N13 Eu1 N1 173.90(9) . . ?
N11 Eu1 N1 81.53(9) . . ?
N4 Eu1 N1 63.97(8) . . ?
N14 Eu1 N1 115.95(9) . . ?
C2 N1 C6 117.6(3) . . ?
C2 N1 Eu1 119.0(2) . . ?
C6 N1 Eu1 123.1(2) . . ?
C12 N2 C8 117.5(3) . . ?
C12 N2 Eu1 121.8(2) . . ?
C8 N2 Eu1 117.2(2) . . ?
C14 N3 C18 117.4(3) . . ?
C14 N3 Eu1 117.8(2) . . ?
C18 N3 Eu1 123.0(3) . . ?
C13 N4 C7 109.2(3) . . ?
C13 N4 C1 109.4(3) . . ?
C7 N4 C1 109.2(3) . . ?
C13 N4 Eu1 108.9(2) . . ?
C7 N4 Eu1 109.1(2) . . ?
C1 N4 Eu1 111.1(2) . . ?
C22 N11 C26 117.2(3) . . ?
C22 N11 Eu1 117.5(2) . . ?
C26 N11 Eu1 123.6(2) . . ?
C32 N12 C28 117.8(3) . . ?
C32 N12 Eu1 122.6(2) . . ?
C28 N12 Eu1 117.6(2) . . ?
C34 N13 C38 117.8(3) . . ?
C34 N13 Eu1 119.5(2) . . ?
C38 N13 Eu1 122.3(2) . . ?
C33 N14 C21 109.0(3) . . ?
C33 N14 C27 109.9(3) . . ?
C21 N14 C27 109.1(3) . . ?
C33 N14 Eu1 110.1(2) . . ?
C21 N14 Eu1 109.4(2) . . ?
C27 N14 Eu1 109.3(2) . . ?
N4 C1 C2 111.1(3) . . ?
N1 C2 C3 122.0(3) . . ?
N1 C2 C1 116.6(3) . . ?
C3 C2 C1 121.4(3) . . ?
C4 C3 C2 119.5(4) . . ?
C3 C4 C5 119.2(4) . . ?
C4 C5 C6 118.5(4) . . ?
N1 C6 C5 123.2(4) . . ?
N4 C7 C8 112.8(3) . . ?
N2 C8 C9 121.5(3) . . ?
N2 C8 C7 116.4(3) . . ?
C9 C8 C7 122.0(3) . . ?
C10 C9 C8 119.8(4) . . ?
C9 C10 C11 118.9(4) . . ?
C12 C11 C10 118.5(4) . . ?
N2 C12 C11 123.7(4) . . ?
N4 C13 C14 112.2(3) . . ?
N3 C14 C15 122.4(4) . . ?
N3 C14 C13 117.0(3) . . ?
C15 C14 C13 120.5(4) . . ?
C16 C15 C14 119.1(5) . . ?
C15 C16 C17 119.7(4) . . ?
C16 C17 C18 118.4(4) . . ?
N3 C18 C17 123.1(4) . . ?
N14 C21 C22 112.2(3) . . ?
N11 C22 C23 121.9(4) . . ?
N11 C22 C21 117.5(3) . . ?
C23 C22 C21 120.5(3) . . ?
C24 C23 C22 119.7(4) . . ?
C23 C24 C25 119.0(4) . . ?
C26 C25 C24 118.5(4) . . ?
N11 C26 C25 123.7(4) . . ?
N14 C27 C28 111.6(3) . . ?
N12 C28 C29 121.2(4) . . ?
N12 C28 C27 117.3(3) . . ?
C29 C28 C27 121.3(3) . . ?
C30 C29 C28 119.5(4) . . ?
C29 C30 C31 119.3(4) . . ?
C32 C31 C30 118.3(4) . . ?
N12 C32 C31 123.8(4) . . ?
N14 C33 C34 111.1(3) . . ?
N13 C34 C35 122.2(3) . . ?
N13 C34 C33 116.3(3) . . ?
C35 C34 C33 121.4(3) . . ?
C36 C35 C34 118.9(4) . . ?
C35 C36 C37 120.0(4) . . ?
C38 C37 C36 118.1(4) . . ?
N13 C38 C37 123.0(4) . . ?
N22 Eu2 N23 104.49(9) . . ?
N22 Eu2 N31 72.21(10) . . ?
N23 Eu2 N31 80.51(9) . . ?
N22 Eu2 N32 174.32(10) . . ?
N23 Eu2 N32 72.51(9) . . ?
N31 Eu2 N32 102.37(10) . . ?
N22 Eu2 N33 79.99(9) . . ?
N23 Eu2 N33 174.23(10) . . ?
N31 Eu2 N33 104.52(9) . . ?
N32 Eu2 N33 103.34(9) . . ?
N22 Eu2 N21 103.72(9) . . ?
N23 Eu2 N21 101.92(9) . . ?
N31 Eu2 N21 175.75(9) . . ?
N32 Eu2 N21 81.74(10) . . ?
N33 Eu2 N21 73.24(9) . . ?
N22 Eu2 N34 113.28(10) . . ?
N23 Eu2 N34 115.02(9) . . ?
N31 Eu2 N34 64.64(10) . . ?
N32 Eu2 N34 64.74(9) . . ?
N33 Eu2 N34 65.59(9) . . ?
N21 Eu2 N34 116.83(9) . . ?
N22 Eu2 N24 65.31(9) . . ?
N23 Eu2 N24 64.88(9) . . ?
N31 Eu2 N24 113.79(9) . . ?
N32 Eu2 N24 116.56(9) . . ?
N33 Eu2 N24 114.69(9) . . ?
N21 Eu2 N24 64.70(9) . . ?
N34 Eu2 N24 178.31(9) . . ?
C46 N21 C42 117.9(3) . . ?
C46 N21 Eu2 122.7(3) . . ?
C42 N21 Eu2 119.0(2) . . ?
C52 N22 C48 117.5(3) . . ?
C52 N22 Eu2 122.1(2) . . ?
C48 N22 Eu2 117.2(2) . . ?
C54 N23 C58 117.7(3) . . ?
C54 N23 Eu2 119.3(2) . . ?
C58 N23 Eu2 121.9(2) . . ?
C41 N24 C47 110.1(3) . . ?
C41 N24 C53 108.8(3) . . ?
C47 N24 C53 109.4(3) . . ?
C41 N24 Eu2 109.3(2) . . ?
C47 N24 Eu2 109.1(2) . . ?
C53 N24 Eu2 110.1(2) . . ?
C66 N31 C62 117.5(3) . . ?
C66 N31 Eu2 122.4(3) . . ?
C62 N31 Eu2 118.1(2) . . ?
C68 N32 C72 117.8(3) . . ?
C68 N32 Eu2 118.1(2) . . ?
C72 N32 Eu2 122.5(3) . . ?
C74 N33 C78 118.0(3) . . ?
C74 N33 Eu2 118.9(2) . . ?
C78 N33 Eu2 123.1(2) . . ?
C61 N34 C67 108.7(3) . . ?
C61 N34 C73 109.2(3) . . ?
C67 N34 C73 109.8(3) . . ?
C61 N34 Eu2 110.2(2) . . ?
C67 N34 Eu2 110.1(2) . . ?
C73 N34 Eu2 108.8(2) . . ?
N24 C41 C42 111.6(3) . . ?
N21 C42 C43 121.5(4) . . ?
N21 C42 C41 116.3(3) . . ?
C43 C42 C41 122.1(3) . . ?
C44 C43 C42 119.9(4) . . ?
C45 C44 C43 118.6(4) . . ?
C44 C45 C46 119.4(4) . . ?
N21 C46 C45 122.5(4) . . ?
N24 C47 C48 113.4(3) . . ?
N22 C48 C49 120.7(4) . . ?
N22 C48 C47 117.8(3) . . ?
C49 C48 C47 121.4(4) . . ?
C50 C49 C48 120.3(5) . . ?
C51 C50 C49 119.1(5) . . ?
C52 C51 C50 118.3(5) . . ?
N22 C52 C51 124.1(4) . . ?
N24 C53 C54 112.2(3) . . ?
N23 C54 C55 121.7(3) . . ?
N23 C54 C53 117.2(3) . . ?
C55 C54 C53 121.0(3) . . ?
C56 C55 C54 120.0(4) . . ?
C55 C56 C57 118.7(4) . . ?
C58 C57 C56 118.7(4) . . ?
N23 C58 C57 123.3(4) . . ?
N34 C61 C62 112.4(3) . . ?
N31 C62 C63 121.9(4) . . ?
N31 C62 C61 116.9(3) . . ?
C63 C62 C61 121.0(4) . . ?
C64 C63 C62 119.7(5) . . ?
C63 C64 C65 119.5(5) . . ?
C66 C65 C64 117.9(5) . . ?
N31 C66 C65 123.5(4) . . ?
N34 C67 C68 112.5(3) . . ?
N32 C68 C69 121.1(4) . . ?
N32 C68 C67 117.6(3) . . ?
C69 C68 C67 121.2(4) . . ?
C70 C69 C68 119.7(4) . . ?
C69 C70 C71 119.7(4) . . ?
C72 C71 C70 118.3(5) . . ?
N32 C72 C71 123.4(4) . . ?
N34 C73 C74 110.8(3) . . ?
N33 C74 C75 121.4(3) . . ?
N33 C74 C73 116.0(3) . . ?
C75 C74 C73 122.7(3) . . ?
C76 C75 C74 119.7(4) . . ?
C75 C76 C77 119.0(4) . . ?
C78 C77 C76 118.9(4) . . ?
N33 C78 C77 123.0(4) . . ?
N101 C101 C102 179.4(6) . . ?
O2S1 S1 O3S1 115.48(18) . . ?
O2S1 S1 O1S1 115.08(18) . . ?
O3S1 S1 O1S1 114.92(17) . . ?
O2S1 S1 C1S 103.36(19) . . ?
O3S1 S1 C1S 102.52(19) . . ?
O1S1 S1 C1S 102.8(2) . . ?
F1S1 C1S F2S1 107.5(3) . . ?
F1S1 C1S F3S1 106.8(4) . . ?
F2S1 C1S F3S1 107.6(4) . . ?
F1S1 C1S S1 111.6(3) . . ?
F2S1 C1S S1 111.5(3) . . ?
F3S1 C1S S1 111.6(3) . . ?
O3S2 S2 O2S2 116.8(5) . . ?
O3S2 S2 O1S2 114.5(3) . . ?
O2S2 S2 O1S2 113.8(3) . . ?
O3S2 S2 C2S 103.3(3) . . ?
O2S2 S2 C2S 103.6(3) . . ?
O1S2 S2 C2S 102.4(3) . . ?
O1S2 S2B C2S 113.9(16) . . ?
O1S2 S2B O4S2 122(2) . . ?
C2S S2B O4S2 106.7(18) . . ?
O1S2 S2B O5S2 109(2) . . ?
C2S S2B O5S2 92.1(18) . . ?
O4S2 S2B O5S2 109(3) . . ?
S2 O1S2 S2B 21.8(11) . . ?
F4S2 C2S F1S2 130.9(15) . . ?
F4S2 C2S F3S2 59.2(16) . . ?
F1S2 C2S F3S2 104.0(5) . . ?
F4S2 C2S F2S2 52.4(15) . . ?
F1S2 C2S F2S2 108.0(6) . . ?
F3S2 C2S F2S2 109.7(7) . . ?
F4S2 C2S S2B 111.2(17) . . ?
F1S2 C2S S2B 116.4(9) . . ?
F3S2 C2S S2B 95.3(13) . . ?
F2S2 C2S S2B 121.0(13) . . ?
F4S2 C2S F5S2 100(2) . . ?
F1S2 C2S F5S2 90(2) . . ?
F3S2 C2S F5S2 159.5(16) . . ?
F2S2 C2S F5S2 51(2) . . ?
S2B C2S F5S2 91(3) . . ?
F4S2 C2S S2 115.2(15) . . ?
F1S2 C2S S2 113.9(4) . . ?
F3S2 C2S S2 111.3(4) . . ?
F2S2 C2S S2 109.7(5) . . ?
S2B C2S S2 16.4(13) . . ?
F5S2 C2S S2 75(3) . . ?
O1S3 S3 O2S3 114.71(19) . . ?
O1S3 S3 O3S3 115.99(19) . . ?
O2S3 S3 O3S3 114.42(19) . . ?
O1S3 S3 C3S 104.0(2) . . ?
O2S3 S3 C3S 103.9(2) . . ?
O3S3 S3 C3S 101.2(2) . . ?
F3S3 C3S F2S3 107.5(4) . . ?
F3S3 C3S F1S3 108.2(4) . . ?
F2S3 C3S F1S3 105.6(4) . . ?
F3S3 C3S S3 112.8(3) . . ?
F2S3 C3S S3 111.1(3) . . ?
F1S3 C3S S3 111.3(3) . . ?
O1S4 S4 O3S4 116.7(3) . . ?
O1S4 S4 O2S4 115.7(3) . . ?
O3S4 S4 O2S4 113.3(3) . . ?
O1S4 S4 C4S 103.7(2) . . ?
O3S4 S4 C4S 102.6(2) . . ?
O2S4 S4 C4S 102.1(2) . . ?
F1S4 C4S F2S4 107.4(4) . . ?
F1S4 C4S F3S4 105.9(4) . . ?
F2S4 C4S F3S4 105.5(4) . . ?
F1S4 C4S S4 112.7(3) . . ?
F2S4 C4S S4 113.0(3) . . ?
F3S4 C4S S4 111.7(3) . . ?
O2S5 S5 O3S5 119.4(3) . . ?
O2S5 S5 O1S5 114.7(2) . . ?
O3S5 S5 O1S5 110.9(2) . . ?
O2S5 S5 C5S 103.9(2) . . ?
O3S5 S5 C5S 102.0(2) . . ?
O1S5 S5 C5S 103.4(2) . . ?
F3S5 C5S F2S5 109.4(5) . . ?
F3S5 C5S F1S5 105.2(5) . . ?
F2S5 C5S F1S5 106.4(4) . . ?
F3S5 C5S S5 112.8(4) . . ?
F2S5 C5S S5 112.1(4) . . ?
F1S5 C5S S5 110.5(4) . . ?
O5S6 S6 O2S6 76.1(17) . . ?
O5S6 S6 O1S6 118.0(19) . . ?
O2S6 S6 O1S6 117.5(5) . . ?
O5S6 S6 O3S6 45.3(13) . . ?
O2S6 S6 O3S6 115.8(5) . . ?
O1S6 S6 O3S6 112.4(3) . . ?
O5S6 S6 O4S6 104(2) . . ?
O2S6 S6 O4S6 27.9(16) . . ?
O1S6 S6 O4S6 108.0(12) . . ?
O3S6 S6 O4S6 137.6(13) . . ?
O5S6 S6 C6SB 104(2) . . ?
O2S6 S6 C6SB 118.7(13) . . ?
O1S6 S6 C6SB 115.6(13) . . ?
O3S6 S6 C6SB 66.2(15) . . ?
O4S6 S6 C6SB 107.0(17) . . ?
O5S6 S6 C6S 135.7(17) . . ?
O2S6 S6 C6S 103.6(5) . . ?
O1S6 S6 C6S 101.6(3) . . ?
O3S6 S6 C6S 103.0(4) . . ?
O4S6 S6 C6S 80.5(15) . . ?
C6SB S6 C6S 36.8(15) . . ?
C6S F1S6 C6SB 48.7(15) . . ?
F2S6 C6S F1S6 105.6(7) . . ?
F2S6 C6S F3S6 105.9(9) . . ?
F1S6 C6S F3S6 108.0(7) . . ?
F2S6 C6S S6 114.5(6) . . ?
F1S6 C6S S6 113.5(6) . . ?
F3S6 C6S S6 108.9(5) . . ?
F4S6 C6SB F5S6 119(4) . . ?
F4S6 C6SB F1S6 125(3) . . ?
F5S6 C6SB F1S6 84(2) . . ?
F4S6 C6SB S6 113(2) . . ?
F5S6 C6SB S6 103(3) . . ?
F1S6 C6SB S6 109(3) . . ?

loop_
_geom_bond_atom_site_label_1
_geom_bond_atom_site_label_2
_geom_bond_distance
_geom_bond_site_symmetry_2
_geom_bond_publ_flag
Eu1 N3 2.522(3) . ?
Eu1 N2 2.525(3) . ?
Eu1 N12 2.528(3) . ?
Eu1 N13 2.535(3) . ?
Eu1 N11 2.548(3) . ?
Eu1 N4 2.554(3) . ?
Eu1 N14 2.560(3) . ?
Eu1 N1 2.564(3) . ?
N1 C2 1.342(4) . ?
N1 C6 1.345(5) . ?
N2 C12 1.344(5) . ?
N2 C8 1.349(4) . ?
N3 C14 1.343(5) . ?
N3 C18 1.350(5) . ?
N4 C13 1.476(4) . ?
N4 C7 1.479(4) . ?
N4 C1 1.482(4) . ?
N11 C22 1.341(4) . ?
N11 C26 1.348(5) . ?
N12 C32 1.346(5) . ?
N12 C28 1.350(4) . ?
N13 C34 1.342(4) . ?
N13 C38 1.354(5) . ?
N14 C33 1.482(4) . ?
N14 C21 1.483(5) . ?
N14 C27 1.486(5) . ?
C1 C2 1.500(5) . ?
C2 C3 1.384(5) . ?
C3 C4 1.368(6) . ?
C4 C5 1.375(6) . ?
C5 C6 1.376(5) . ?
C7 C8 1.501(5) . ?
C8 C9 1.380(5) . ?
C9 C10 1.367(6) . ?
C10 C11 1.382(6) . ?
C11 C12 1.357(6) . ?
C13 C14 1.500(5) . ?
C14 C15 1.386(5) . ?
C15 C16 1.364(7) . ?
C16 C17 1.376(7) . ?
C17 C18 1.378(6) . ?
C21 C22 1.488(5) . ?
C22 C23 1.386(5) . ?
C23 C24 1.368(6) . ?
C24 C25 1.374(6) . ?
C25 C26 1.368(6) . ?
C27 C28 1.500(5) . ?
C28 C29 1.392(5) . ?
C29 C30 1.375(6) . ?
C30 C31 1.378(6) . ?
C31 C32 1.364(6) . ?
C33 C34 1.501(5) . ?
C34 C35 1.385(5) . ?
C35 C36 1.371(6) . ?
C36 C37 1.377(6) . ?
C37 C38 1.377(5) . ?
Eu2 N22 2.513(3) . ?
Eu2 N23 2.519(3) . ?
Eu2 N31 2.534(3) . ?
Eu2 N32 2.539(3) . ?
Eu2 N33 2.540(3) . ?
Eu2 N21 2.548(3) . ?
Eu2 N34 2.556(3) . ?
Eu2 N24 2.574(3) . ?
N21 C46 1.346(5) . ?
N21 C42 1.347(4) . ?
N22 C52 1.347(5) . ?
N22 C48 1.355(5) . ?
N23 C54 1.339(4) . ?
N23 C58 1.350(5) . ?
N24 C41 1.480(5) . ?
N24 C47 1.481(5) . ?
N24 C53 1.482(4) . ?
N31 C66 1.342(5) . ?
N31 C62 1.354(5) . ?
N32 C68 1.341(5) . ?
N32 C72 1.353(5) . ?
N33 C74 1.342(4) . ?
N33 C78 1.350(5) . ?
N34 C61 1.477(5) . ?
N34 C67 1.489(5) . ?
N34 C73 1.489(5) . ?
C41 C42 1.499(5) . ?
C42 C43 1.382(5) . ?
C43 C44 1.370(6) . ?
C44 C45 1.370(6) . ?
C45 C46 1.374(6) . ?
C47 C48 1.490(5) . ?
C48 C49 1.378(6) . ?
C49 C50 1.375(7) . ?
C50 C51 1.369(7) . ?
C51 C52 1.356(6) . ?
C53 C54 1.501(5) . ?
C54 C55 1.379(5) . ?
C55 C56 1.372(6) . ?
C56 C57 1.378(6) . ?
C57 C58 1.365(5) . ?
C61 C62 1.495(6) . ?
C62 C63 1.367(6) . ?
C63 C64 1.365(7) . ?
C64 C65 1.383(7) . ?
C65 C66 1.371(6) . ?
C67 C68 1.489(6) . ?
C68 C69 1.390(5) . ?
C69 C70 1.365(7) . ?
C70 C71 1.367(7) . ?
C71 C72 1.366(6) . ?
C73 C74 1.506(5) . ?
C74 C75 1.386(5) . ?
C75 C76 1.371(6) . ?
C76 C77 1.371(6) . ?
C77 C78 1.367(6) . ?
N101 C101 1.128(7) . ?
C101 C102 1.443(9) . ?
S1 O2S1 1.434(3) . ?
S1 O3S1 1.436(3) . ?
S1 O1S1 1.438(3) . ?
S1 C1S 1.809(5) . ?
F1S1 C1S 1.331(5) . ?
F2S1 C1S 1.334(5) . ?
F3S1 C1S 1.335(5) . ?
S2 O3S2 1.400(5) . ?
S2 O2S2 1.401(5) . ?
S2 O1S2 1.419(4) . ?
S2 C2S 1.812(6) . ?
F2S2 C2S 1.327(8) . ?
F3S2 C2S 1.328(7) . ?
S2B O1S2 1.51(2) . ?
S2B C2S 1.51(2) . ?
S2B O4S2 1.53(3) . ?
S2B O5S2 1.58(4) . ?
F4S2 C2S 1.18(3) . ?
F5S2 C2S 1.60(7) . ?
F1S2 C2S 1.295(6) . ?
S3 O1S3 1.425(3) . ?
S3 O2S3 1.431(3) . ?
S3 O3S3 1.432(3) . ?
S3 C3S 1.800(5) . ?
F1S3 C3S 1.347(5) . ?
F2S3 C3S 1.347(5) . ?
F3S3 C3S 1.300(6) . ?
S4 O1S4 1.397(3) . ?
S4 O3S4 1.400(4) . ?
S4 O2S4 1.416(4) . ?
S4 C4S 1.810(4) . ?
F1S4 C4S 1.320(5) . ?
F2S4 C4S 1.322(5) . ?
F3S4 C4S 1.323(5) . ?
S5 O2S5 1.400(4) . ?
S5 O3S5 1.424(4) . ?
S5 O1S5 1.428(3) . ?
S5 C5S 1.805(5) . ?
F1S5 C5S 1.332(6) . ?
F2S5 C5S 1.325(6) . ?
F3S5 C5S 1.302(6) . ?
S6 O5S6 1.32(2) . ?
S6 O2S6 1.373(10) . ?
S6 O1S6 1.417(3) . ?
S6 O3S6 1.450(6) . ?
S6 O4S6 1.49(3) . ?
S6 C6SB 1.74(4) . ?
S6 C6S 1.826(8) . ?
F1S6 C6S 1.254(8) . ?
F1S6 C6SB 1.45(4) . ?
C6S F2S6 1.249(10) . ?
C6S F3S6 1.297(10) . ?
F4S6 C6SB 1.28(4) . ?
F5S6 C6SB 1.30(4) . ?
